data_4033094
loop_
_publ_author_name
'Jiang, Shengsheng'
'Li, Kai'
'Yan, Jun'
'Shi, Kuangxi'
'Zhao, Chengtao'
'Yang, Limin'
'Zhong, Guofu'

_publ_section_title
;
 Synthetic Access to Oxazolidin-4-ones via Elimination/[3+2] Cycloaddition
 Reaction.
;
_journal_issue 18
_journal_name_full 'The Journal of organic chemistry'
_journal_page_first 9779
_journal_page_last 9785
_journal_paper_doi 10.1021/acs.joc.7b00547
_journal_volume 82
_journal_year 2017
_chemical_formula_moiety 'C20 H20 N2 O5'
_chemical_formula_sum 'C20 H20 N2 O5'
_chemical_formula_weight 368.38
_chemical_name_systematic
;
 ?
;
_space_group_IT_number 14
_symmetry_cell_setting monoclinic
_symmetry_space_group_name_Hall '-P 2yn'
_symmetry_space_group_name_H-M 'P 1 21/n 1'
_atom_sites_solution_hydrogens geom
_atom_sites_solution_primary direct
_atom_sites_solution_secondary difmap
_audit_creation_method SHELXL-97
_cell_angle_alpha 90.00
_cell_angle_beta 107.925(2)
_cell_angle_gamma 90.00
_cell_formula_units_Z 4
_cell_length_a 10.2211(7)
_cell_length_b 18.2509(11)
_cell_length_c 10.5603(6)
_cell_measurement_reflns_used 8989
_cell_measurement_temperature 296(2)
_cell_measurement_theta_max 27.5
_cell_measurement_theta_min 3.0
_cell_volume 1874.3(2)
_computing_cell_refinement 'PROCESS-AUTO  (Rigaku,2006)'
_computing_data_collection 'PROCESS-AUTO  (Rigaku,2006)'
_computing_data_reduction 'CrystalStructure (Rigaku,2007)'
_computing_molecular_graphics 'Ortep3 for windows (Farrugia,1997)'
_computing_publication_material 'WinGX (Farrugia, 1999)'
_computing_structure_refinement 'SHELXL-97 (Sheldrick, 2014)'
_computing_structure_solution 'SHELXS-97 (Sheldrick, 2014)'
_diffrn_ambient_temperature 296(2)
_diffrn_detector_area_resol_mean 10.00
_diffrn_measured_fraction_theta_full 0.998
_diffrn_measured_fraction_theta_max 0.998
_diffrn_measurement_device_type 'Rigaku RAXIS-RAPID/ZJUG'
_diffrn_measurement_method \w
_diffrn_radiation_monochromator graphite
_diffrn_radiation_source 'rotating anode'
_diffrn_radiation_type MoK\a
_diffrn_radiation_wavelength 0.71073
_diffrn_reflns_av_R_equivalents 0.0609
_diffrn_reflns_av_sigmaI/netI 0.0492
_diffrn_reflns_limit_h_max 12
_diffrn_reflns_limit_h_min -12
_diffrn_reflns_limit_k_max 21
_diffrn_reflns_limit_k_min -22
_diffrn_reflns_limit_l_max 13
_diffrn_reflns_limit_l_min -13
_diffrn_reflns_number 16065
_diffrn_reflns_theta_full 26.00
_diffrn_reflns_theta_max 26.00
_diffrn_reflns_theta_min 3.02
_exptl_absorpt_coefficient_mu 0.095
_exptl_absorpt_correction_T_max 0.9839
_exptl_absorpt_correction_T_min 0.9459
_exptl_absorpt_correction_type multi-scan
_exptl_absorpt_process_details 'Higashi, T. (1995)'
_exptl_crystal_colour yellow
_exptl_crystal_density_diffrn 1.305
_exptl_crystal_density_method 'not measured'
_exptl_crystal_description chunk
_exptl_crystal_F_000 776
_exptl_crystal_size_max 0.48
_exptl_crystal_size_mid 0.36
_exptl_crystal_size_min 0.27
_refine_diff_density_max 0.206
_refine_diff_density_min -0.204
_refine_diff_density_rms 0.045
_refine_ls_extinction_coef 0.0124(10)
_refine_ls_extinction_expression Fc^*^=kFc[1+0.001xFc^2^\l^3^/sin(2\q)]^-1/4^
_refine_ls_extinction_method SHELXL
_refine_ls_goodness_of_fit_ref 1.004
_refine_ls_hydrogen_treatment constr
_refine_ls_matrix_type full
_refine_ls_number_parameters 248
_refine_ls_number_reflns 3668
_refine_ls_number_restraints 0
_refine_ls_restrained_S_all 1.004
_refine_ls_R_factor_all 0.1112
_refine_ls_R_factor_gt 0.0522
_refine_ls_shift/su_max 0.000
_refine_ls_shift/su_mean 0.000
_refine_ls_structure_factor_coef Fsqd
_refine_ls_weighting_details 'calc w=1/[\s^2^(Fo^2^)+(0.0297P)^2^+1.1093P] where P=(Fo^2^+2Fc^2^)/3'
_refine_ls_weighting_scheme calc
_refine_ls_wR_factor_gt 0.0871
_refine_ls_wR_factor_ref 0.1165
_reflns_number_gt 2126
_reflns_number_total 3668
_reflns_threshold_expression >2sigma(I)
_cod_data_source_file jo7b00547_si_003.cif
_cod_data_source_block jss-3
_cod_database_code 4033094

loop_
_symmetry_equiv_pos_as_xyz
'x, y, z'
'-x+1/2, y+1/2, -z+1/2'
'-x, -y, -z'
'x-1/2, -y-1/2, z-1/2'

loop_
_atom_site_label
_atom_site_type_symbol
_atom_site_fract_x
_atom_site_fract_y
_atom_site_fract_z
_atom_site_U_iso_or_equiv
_atom_site_adp_type
_atom_site_occupancy
_atom_site_symmetry_multiplicity
_atom_site_calc_flag
_atom_site_refinement_flags
C1 C 0.9633(2) 0.21174(14) 0.5517(2) 0.0447(6) Uani 1 1 d .
C2 C 1.0128(2) 0.28074(14) 0.5023(2) 0.0472(6) Uani 1 1 d .
C3 C 0.7839(2) 0.29410(13) 0.5027(2) 0.0430(6) Uani 1 1 d .
C4 C 0.7735(2) 0.32548(13) 0.6369(2) 0.0451(6) Uani 1 1 d .
C5 C 0.6414(2) 0.36122(13) 0.6058(2) 0.0421(6) Uani 1 1 d .
C6 C 0.5815(2) 0.39998(13) 0.6878(2) 0.0464(6) Uani 1 1 d .
H6 H 0.6270 0.4060 0.7781 0.056 Uiso 1 1 calc R
C7 C 0.4532(3) 0.42888(14) 0.6302(2) 0.0485(6) Uani 1 1 d .
C8 C 0.3867(3) 0.41895(15) 0.4941(3) 0.0541(7) Uani 1 1 d .
H8 H 0.3002 0.4395 0.4568 0.065 Uiso 1 1 calc R
C9 C 0.4444(3) 0.38001(15) 0.4135(2) 0.0535(7) Uani 1 1 d .
H9 H 0.3980 0.3734 0.3236 0.064 Uiso 1 1 calc R
C10 C 0.5748(2) 0.35090(13) 0.4715(2) 0.0447(6) Uani 1 1 d .
C11 C 1.0590(3) 0.26646(17) 0.3811(3) 0.0673(8) Uani 1 1 d .
H11A H 0.9860 0.2431 0.3133 0.101 Uiso 1 1 calc R
H11B H 1.1382 0.2351 0.4054 0.101 Uiso 1 1 calc R
H11C H 1.0819 0.3121 0.3479 0.101 Uiso 1 1 calc R
C12 C 1.1240(3) 0.31857(17) 0.6133(3) 0.0696(9) Uani 1 1 d .
H12A H 1.1431 0.3659 0.5834 0.104 Uiso 1 1 calc R
H12B H 1.2061 0.2894 0.6369 0.104 Uiso 1 1 calc R
H12C H 1.0927 0.3243 0.6897 0.104 Uiso 1 1 calc R
C13 C 0.4440(3) 0.47947(18) 0.8344(3) 0.0752(9) Uani 1 1 d .
H13A H 0.4627 0.4330 0.8790 0.113 Uiso 1 1 calc R
H13B H 0.3843 0.5076 0.8702 0.113 Uiso 1 1 calc R
H13C H 0.5287 0.5055 0.8474 0.113 Uiso 1 1 calc R
C14 C 0.6580(3) 0.12558(16) 0.4990(3) 0.0602(8) Uani 1 1 d .
H14A H 0.7066 0.0868 0.4695 0.072 Uiso 1 1 calc R
H14B H 0.6007 0.1515 0.4215 0.072 Uiso 1 1 calc R
C15 C 0.5728(2) 0.09491(14) 0.5779(2) 0.0459(6) Uani 1 1 d .
C16 C 0.6205(3) 0.03819(15) 0.6675(3) 0.0613(8) Uani 1 1 d .
H16 H 0.7060 0.0175 0.6763 0.074 Uiso 1 1 calc R
C17 C 0.5427(3) 0.01200(17) 0.7436(3) 0.0712(9) Uani 1 1 d .
H17 H 0.5762 -0.0260 0.8036 0.085 Uiso 1 1 calc R
C18 C 0.4173(3) 0.04141(18) 0.7314(3) 0.0707(9) Uani 1 1 d .
H18 H 0.3653 0.0241 0.7836 0.085 Uiso 1 1 calc R
C19 C 0.3678(3) 0.09665(18) 0.6420(3) 0.0703(9) Uani 1 1 d .
H19 H 0.2813 0.1162 0.6324 0.084 Uiso 1 1 calc R
C20 C 0.4450(3) 0.12356(16) 0.5659(3) 0.0582(7) Uani 1 1 d .
H20 H 0.4105 0.1614 0.5059 0.070 Uiso 1 1 calc R
N1 N 0.82431(19) 0.21753(11) 0.51808(19) 0.0433(5) Uani 1 1 d .
N2 N 0.6508(2) 0.30745(12) 0.41062(18) 0.0522(6) Uani 1 1 d .
H2 H 0.6460 0.3146 0.3288 0.063 Uiso 1 1 d R
O1 O 0.88971(17) 0.32647(9) 0.46199(16) 0.0527(5) Uani 1 1 d .
O2 O 1.03296(18) 0.16011(10) 0.60728(18) 0.0604(5) Uani 1 1 d .
O3 O 0.86473(17) 0.31772(10) 0.74148(16) 0.0608(5) Uani 1 1 d .
O4 O 0.37960(19) 0.46798(11) 0.69642(18) 0.0672(6) Uani 1 1 d .
O5 O 0.75467(16) 0.17566(9) 0.58792(15) 0.0492(5) Uani 1 1 d .

loop_
_atom_site_aniso_label
_atom_site_aniso_U_11
_atom_site_aniso_U_22
_atom_site_aniso_U_33
_atom_site_aniso_U_23
_atom_site_aniso_U_13
_atom_site_aniso_U_12
C1 0.0388(14) 0.0521(16) 0.0417(14) -0.0040(12) 0.0103(11) 0.0029(13)
C2 0.0386(14) 0.0534(16) 0.0513(15) 0.0044(12) 0.0160(12) 0.0043(12)
C3 0.0365(13) 0.0522(16) 0.0379(13) 0.0006(11) 0.0080(11) 0.0013(12)
C4 0.0417(14) 0.0493(15) 0.0393(14) -0.0030(12) 0.0052(11) -0.0019(12)
C5 0.0375(13) 0.0494(15) 0.0373(13) 0.0001(11) 0.0084(11) 0.0024(11)
C6 0.0430(14) 0.0490(15) 0.0449(14) -0.0034(12) 0.0104(11) -0.0021(12)
C7 0.0453(15) 0.0499(16) 0.0530(15) -0.0014(13) 0.0190(13) 0.0029(13)
C8 0.0405(14) 0.0635(18) 0.0576(17) 0.0085(14) 0.0138(13) 0.0096(13)
C9 0.0445(15) 0.0676(18) 0.0432(14) 0.0040(13) 0.0057(12) 0.0088(14)
C10 0.0422(14) 0.0496(15) 0.0412(14) 0.0025(12) 0.0111(11) 0.0056(12)
C11 0.0654(19) 0.083(2) 0.0630(18) 0.0063(16) 0.0332(15) 0.0094(16)
C12 0.0518(17) 0.079(2) 0.075(2) -0.0062(17) 0.0152(15) -0.0182(16)
C13 0.072(2) 0.087(2) 0.071(2) -0.0202(17) 0.0282(17) 0.0128(18)
C14 0.0502(16) 0.076(2) 0.0543(16) -0.0240(15) 0.0160(13) -0.0217(15)
C15 0.0382(14) 0.0523(16) 0.0470(14) -0.0121(13) 0.0128(11) -0.0104(12)
C16 0.0444(16) 0.0571(18) 0.079(2) -0.0045(16) 0.0145(15) -0.0006(14)
C17 0.068(2) 0.0593(19) 0.078(2) 0.0117(16) 0.0104(17) -0.0120(17)
C18 0.064(2) 0.083(2) 0.070(2) -0.0045(18) 0.0266(17) -0.0241(18)
C19 0.0462(17) 0.086(2) 0.083(2) -0.0069(19) 0.0257(16) 0.0021(16)
C20 0.0466(16) 0.0679(19) 0.0577(17) 0.0039(14) 0.0128(13) 0.0040(14)
N1 0.0388(11) 0.0432(12) 0.0492(12) 0.0020(10) 0.0154(10) -0.0010(9)
N2 0.0481(13) 0.0717(15) 0.0333(11) -0.0010(10) 0.0072(9) 0.0137(11)
O1 0.0500(11) 0.0529(11) 0.0597(11) 0.0100(9) 0.0235(9) 0.0044(9)
O2 0.0495(11) 0.0605(12) 0.0673(12) 0.0091(10) 0.0120(9) 0.0119(10)
O3 0.0468(11) 0.0821(14) 0.0440(10) -0.0091(9) 0.0002(9) 0.0081(9)
O4 0.0567(12) 0.0819(14) 0.0658(13) -0.0111(11) 0.0229(10) 0.0156(10)
O5 0.0464(10) 0.0567(11) 0.0422(9) -0.0021(8) 0.0101(8) -0.0139(9)

loop_
_atom_type_symbol
_atom_type_description
_atom_type_scat_dispersion_real
_atom_type_scat_dispersion_imag
_atom_type_scat_source
C C 0.0033 0.0016 'International Tables Vol C Tables 4.2.6.8 and 6.1.1.4'
H H 0.0000 0.0000 'International Tables Vol C Tables 4.2.6.8 and 6.1.1.4'
N N 0.0061 0.0033 'International Tables Vol C Tables 4.2.6.8 and 6.1.1.4'
O O 0.0106 0.0060 'International Tables Vol C Tables 4.2.6.8 and 6.1.1.4'

loop_
_geom_angle_atom_site_label_1
_geom_angle_atom_site_label_2
_geom_angle_atom_site_label_3
_geom_angle
O2 C1 N1 126.5(2)
O2 C1 C2 127.2(2)
N1 C1 C2 106.2(2)
O1 C2 C1 103.14(19)
O1 C2 C11 108.4(2)
C1 C2 C11 111.9(2)
O1 C2 C12 109.7(2)
C1 C2 C12 111.2(2)
C11 C2 C12 112.1(2)
O1 C3 N2 112.32(19)
O1 C3 N1 102.62(18)
N2 C3 N1 114.8(2)
O1 C3 C4 113.30(19)
N2 C3 C4 103.80(19)
N1 C3 C4 110.37(19)
O3 C4 C5 131.5(2)
O3 C4 C3 122.3(2)
C5 C4 C3 106.22(19)
C10 C5 C6 122.2(2)
C10 C5 C4 107.6(2)
C6 C5 C4 130.2(2)
C7 C6 C5 117.5(2)
C7 C6 H6 121.2
C5 C6 H6 121.2
C6 C7 O4 125.0(2)
C6 C7 C8 120.1(2)
O4 C7 C8 114.9(2)
C9 C8 C7 122.6(2)
C9 C8 H8 118.7
C7 C8 H8 118.7
C8 C9 C10 117.5(2)
C8 C9 H9 121.3
C10 C9 H9 121.3
C5 C10 C9 120.1(2)
C5 C10 N2 112.4(2)
C9 C10 N2 127.4(2)
C2 C11 H11A 109.5
C2 C11 H11B 109.5
H11A C11 H11B 109.5
C2 C11 H11C 109.5
H11A C11 H11C 109.5
H11B C11 H11C 109.5
C2 C12 H12A 109.5
C2 C12 H12B 109.5
H12A C12 H12B 109.5
C2 C12 H12C 109.5
H12A C12 H12C 109.5
H12B C12 H12C 109.5
O4 C13 H13A 109.5
O4 C13 H13B 109.5
H13A C13 H13B 109.5
O4 C13 H13C 109.5
H13A C13 H13C 109.5
H13B C13 H13C 109.5
O5 C14 C15 105.81(19)
O5 C14 H14A 110.6
C15 C14 H14A 110.6
O5 C14 H14B 110.6
C15 C14 H14B 110.6
H14A C14 H14B 108.7
C20 C15 C16 118.1(3)
C20 C15 C14 120.5(3)
C16 C15 C14 121.3(2)
C17 C16 C15 120.8(3)
C17 C16 H16 119.6
C15 C16 H16 119.6
C18 C17 C16 120.3(3)
C18 C17 H17 119.9
C16 C17 H17 119.9
C17 C18 C19 119.6(3)
C17 C18 H18 120.2
C19 C18 H18 120.2
C18 C19 C20 120.6(3)
C18 C19 H19 119.7
C20 C19 H19 119.7
C15 C20 C19 120.5(3)
C15 C20 H20 119.7
C19 C20 H20 119.7
C1 N1 O5 118.74(19)
C1 N1 C3 110.05(19)
O5 N1 C3 114.27(18)
C10 N2 C3 109.34(18)
C10 N2 H2 120.6
C3 N2 H2 117.2
C3 O1 C2 110.17(17)
C7 O4 C13 116.5(2)
N1 O5 C14 110.91(17)

loop_
_geom_bond_atom_site_label_1
_geom_bond_atom_site_label_2
_geom_bond_distance
C1 O2 1.217(3)
C1 N1 1.359(3)
C1 C2 1.509(3)
C2 O1 1.460(3)
C2 C11 1.517(3)
C2 C12 1.524(3)
C3 O1 1.411(3)
C3 N2 1.429(3)
C3 N1 1.452(3)
C3 C4 1.562(3)
C4 O3 1.215(3)
C4 C5 1.443(3)
C5 C10 1.384(3)
C5 C6 1.397(3)
C6 C7 1.370(3)
C6 H6 0.9300
C7 O4 1.374(3)
C7 C8 1.399(3)
C8 C9 1.373(3)
C8 H8 0.9300
C9 C10 1.390(3)
C9 H9 0.9300
C10 N2 1.397(3)
C11 H11A 0.9600
C11 H11B 0.9600
C11 H11C 0.9600
C12 H12A 0.9600
C12 H12B 0.9600
C12 H12C 0.9600
C13 O4 1.418(3)
C13 H13A 0.9600
C13 H13B 0.9600
C13 H13C 0.9600
C14 O5 1.457(3)
C14 C15 1.488(3)
C14 H14A 0.9700
C14 H14B 0.9700
C15 C20 1.376(3)
C15 C16 1.385(4)
C16 C17 1.379(4)
C16 H16 0.9300
C17 C18 1.359(4)
C17 H17 0.9300
C18 C19 1.367(4)
C18 H18 0.9300
C19 C20 1.378(4)
C19 H19 0.9300
C20 H20 0.9300
N1 O5 1.399(2)
N2 H2 0.8599

loop_
_geom_torsion_atom_site_label_1
_geom_torsion_atom_site_label_2
_geom_torsion_atom_site_label_3
_geom_torsion_atom_site_label_4
_geom_torsion
O2 C1 C2 O1 -172.5(2)
N1 C1 C2 O1 9.3(2)
O2 C1 C2 C11 71.2(3)
N1 C1 C2 C11 -107.0(2)
O2 C1 C2 C12 -55.0(3)
N1 C1 C2 C12 126.8(2)
O1 C3 C4 O3 -64.7(3)
N2 C3 C4 O3 173.2(2)
N1 C3 C4 O3 49.7(3)
O1 C3 C4 C5 115.7(2)
N2 C3 C4 C5 -6.4(3)
N1 C3 C4 C5 -129.9(2)
O3 C4 C5 C10 -177.2(3)
C3 C4 C5 C10 2.4(3)
O3 C4 C5 C6 2.5(5)
C3 C4 C5 C6 -177.9(2)
C10 C5 C6 C7 -0.8(4)
C4 C5 C6 C7 179.6(2)
C5 C6 C7 O4 179.6(2)
C5 C6 C7 C8 0.2(4)
C6 C7 C8 C9 0.8(4)
O4 C7 C8 C9 -178.7(2)
C7 C8 C9 C10 -1.0(4)
C6 C5 C10 C9 0.6(4)
C4 C5 C10 C9 -179.7(2)
C6 C5 C10 N2 -176.9(2)
C4 C5 C10 N2 2.8(3)
C8 C9 C10 C5 0.4(4)
C8 C9 C10 N2 177.4(3)
O5 C14 C15 C20 98.3(3)
O5 C14 C15 C16 -80.2(3)
C20 C15 C16 C17 -0.9(4)
C14 C15 C16 C17 177.6(2)
C15 C16 C17 C18 0.3(4)
C16 C17 C18 C19 0.7(5)
C17 C18 C19 C20 -1.1(5)
C16 C15 C20 C19 0.5(4)
C14 C15 C20 C19 -178.0(2)
C18 C19 C20 C15 0.5(4)
O2 C1 N1 O5 23.4(4)
C2 C1 N1 O5 -158.38(18)
O2 C1 N1 C3 157.8(2)
C2 C1 N1 C3 -24.0(2)
O1 C3 N1 C1 29.1(2)
N2 C3 N1 C1 151.2(2)
C4 C3 N1 C1 -92.0(2)
O1 C3 N1 O5 165.62(16)
N2 C3 N1 O5 -72.2(2)
C4 C3 N1 O5 44.6(2)
C5 C10 N2 C3 -7.3(3)
C9 C10 N2 C3 175.4(3)
O1 C3 N2 C10 -114.6(2)
N1 C3 N2 C10 128.7(2)
C4 C3 N2 C10 8.1(3)
N2 C3 O1 C2 -145.97(19)
N1 C3 O1 C2 -22.2(2)
C4 C3 O1 C2 96.8(2)
C1 C2 O1 C3 8.8(2)
C11 C2 O1 C3 127.6(2)
C12 C2 O1 C3 -109.8(2)
C6 C7 O4 C13 0.9(4)
C8 C7 O4 C13 -179.7(2)
C1 N1 O5 C14 -118.9(2)
C3 N1 O5 C14 108.6(2)
C15 C14 O5 N1 -169.6(2)
